data_4517327
loop_
_publ_author_name
'Yanagi, Tomoyuki'
'Somerville, Rosie J.'
'Nogi, Keisuke'
'Martin, Ruben'
'Yorimitsu, Hideki'

_publ_section_title
;
 Ni-Catalyzed Carboxylation of C(sp2)--S Bonds with CO2: Evidence for the
 Multifaceted Role of Zn
;
_journal_name_full 'ACS Catalysis'
_journal_page_first 2117
_journal_page_last 2123
_journal_paper_doi 10.1021/acscatal.9b05141
_journal_year 2020
_chemical_formula_sum 'C28 H24 Br N4 Ni'
_chemical_formula_weight 555.13
_space_group_crystal_system orthorhombic
_space_group_IT_number 61
_space_group_name_Hall '-P 2ac 2ab'
_space_group_name_H-M_alt 'P b c a'
_atom_sites_solution_hydrogens geom
_audit_creation_method SHELXL-2018/3
_cell_angle_alpha 90
_cell_angle_beta 90
_cell_angle_gamma 90
_cell_formula_units_Z 8
_cell_length_a 12.3683(6)
_cell_length_b 11.2848(5)
_cell_length_c 32.6128(13)
_cell_measurement_reflns_used 17630
_cell_measurement_temperature 100(2)
_cell_measurement_theta_max 31.5930
_cell_measurement_theta_min 2.4650
_cell_volume 4551.9(3)
_computing_cell_refinement 'CrysAlisPro 1.171.40.53 64bit (Rigaku OD, 2019)'
_computing_data_collection 'CrysAlisPro 1.171.40.53 64bit (Rigaku OD, 2019)'
_computing_data_reduction 'CrysAlisPro 1.171.40.53 64bit (Rigaku OD, 2019)'
_computing_molecular_graphics 'shelXle (H&#x00FC;bschle, Sheldrick and Dittirch, 2011)'
_computing_publication_material 'SHELXL-2018/3 (Sheldrick, 2018)'
_computing_structure_refinement 'SHELXL-2018/3 (Sheldrick, 2018)'
_computing_structure_solution Sir2019
_diffrn_ambient_temperature 100(2)
_diffrn_detector_area_resol_mean 5.8140
_diffrn_detector_type 'PILATUS 200K'
_diffrn_measured_fraction_theta_full 1.000
_diffrn_measured_fraction_theta_max 0.970
_diffrn_measurement_device_type '1/4chi goniometer'
_diffrn_measurement_method
;
 Fullsphere data collection, phi and omega scans
;
_diffrn_radiation_monochromator 'Confocal Max Flux optic'
_diffrn_radiation_type MoK\a
_diffrn_radiation_wavelength 0.71075
_diffrn_reflns_av_R_equivalents 0.1289
_diffrn_reflns_av_unetI/netI 0.0695
_diffrn_reflns_Laue_measured_fraction_full 1.000
_diffrn_reflns_Laue_measured_fraction_max 0.970
_diffrn_reflns_limit_h_max 18
_diffrn_reflns_limit_h_min -18
_diffrn_reflns_limit_k_max 16
_diffrn_reflns_limit_k_min -16
_diffrn_reflns_limit_l_max 48
_diffrn_reflns_limit_l_min -48
_diffrn_reflns_number 101654
_diffrn_reflns_point_group_measured_fraction_full 1.000
_diffrn_reflns_point_group_measured_fraction_max 0.970
_diffrn_reflns_theta_full 25.242
_diffrn_reflns_theta_max 32.210
_diffrn_reflns_theta_min 2.498
_diffrn_source 'Microfocus rotating anode X-ray tube'
_diffrn_source_current 24
_diffrn_source_power 50
_diffrn_source_size '0.2 mm x 0.2 mm fine focus'
_diffrn_source_type 'Rigaku MicroMax-007HF'
_exptl_absorpt_coefficient_mu 2.634
_exptl_absorpt_correction_T_max 1.00000
_exptl_absorpt_correction_T_min 0.70543
_exptl_absorpt_correction_type multi-scan
_exptl_absorpt_process_details
;
 CrysAlisPro 1.171.40.35a (Rigaku Oxford Diffraction, 2018)
 Empirical absorption correction using spherical harmonics,
 implemented in SCALE3 ABSPACK scaling algorithm.
;
_exptl_crystal_colour black
_exptl_crystal_density_diffrn 1.620
_exptl_crystal_description Block
_exptl_crystal_F_000 2264
_exptl_crystal_size_max 0.150
_exptl_crystal_size_mid 0.050
_exptl_crystal_size_min 0.050
_refine_diff_density_max 1.796
_refine_diff_density_min -0.859
_refine_diff_density_rms 0.169
_refine_ls_extinction_method none
_refine_ls_goodness_of_fit_ref 1.068
_refine_ls_hydrogen_treatment constr
_refine_ls_matrix_type full
_refine_ls_number_parameters 311
_refine_ls_number_reflns 7802
_refine_ls_number_restraints 0
_refine_ls_restrained_S_all 1.068
_refine_ls_R_factor_all 0.1232
_refine_ls_R_factor_gt 0.0617
_refine_ls_shift/su_max 0.001
_refine_ls_shift/su_mean 0.000
_refine_ls_structure_factor_coef Fsqd
_refine_ls_weighting_details 'w=1/[\s^2^(Fo^2^)+(0.0496P)^2^+22.4456P] where P=(Fo^2^+2Fc^2^)/3'
_refine_ls_weighting_scheme calc
_refine_ls_wR_factor_gt 0.1337
_refine_ls_wR_factor_ref 0.1561
_reflns_Friedel_coverage 0.000
_reflns_number_gt 4571
_reflns_number_total 7802
_reflns_threshold_expression 'I > 2\s(I)'
_cod_data_source_file cs9b05141_si_003.cif
_cod_data_source_block RJS9-64
_cod_depositor_comments 'Adding full bibliography for 4517326--4517327.cif.'
_cod_database_code 4517327
_shelx_shelxl_version_number 2018/3
_shelx_space_group_comment
;
The symmetry employed for this shelxl refinement is uniquely defined
by the following loop, which should always be used as a source of
symmetry information in preference to the above space-group names.
They are only intended as comments.
;
_shelx_estimated_absorpt_t_min 0.693
_shelx_estimated_absorpt_t_max 0.880

loop_
_space_group_symop_operation_xyz
'x, y, z'
'-x+1/2, -y, z+1/2'
'-x, y+1/2, -z+1/2'
'x+1/2, -y+1/2, -z'
'-x, -y, -z'
'x-1/2, y, -z-1/2'
'x, -y-1/2, z-1/2'
'-x-1/2, y-1/2, z'

loop_
_atom_site_label
_atom_site_type_symbol
_atom_site_fract_x
_atom_site_fract_y
_atom_site_fract_z
_atom_site_U_iso_or_equiv
_atom_site_adp_type
_atom_site_occupancy
_atom_site_site_symmetry_order
_atom_site_calc_flag
_atom_site_refinement_flags_posn
_atom_site_refinement_flags_adp
Br1 Br 0.62081(3) 0.59864(4) 0.90012(2) 0.01730(10) Uani 1 1 d . .
N1 N 0.5292(3) 0.5344(3) 0.67716(10) 0.0122(6) Uani 1 1 d . .
C1 C 0.8057(3) 0.7171(3) 0.67500(13) 0.0147(8) Uani 1 1 d . .
Ni1 Ni 0.62062(4) 0.59463(5) 0.63084(2) 0.01135(11) Uani 1 1 d . .
N3 N 0.5281(3) 0.6561(3) 0.58455(10) 0.0121(6) Uani 1 1 d . .
C3 C 0.8175(3) 0.7243(4) 0.74915(13) 0.0173(8) Uani 1 1 d . .
H3 H 0.853902 0.748438 0.773411 0.021 Uiso 1 1 calc R U
C2 C 0.8580(3) 0.7535(4) 0.71144(14) 0.0184(9) Uani 1 1 d . .
H2 H 0.922372 0.799157 0.709708 0.022 Uiso 1 1 calc R U
N2 N 0.7144(3) 0.6534(3) 0.67648(10) 0.0124(6) Uani 1 1 d . .
C4 C 0.7218(3) 0.6584(4) 0.75153(13) 0.0146(8) Uani 1 1 d . .
N4 N 0.7135(3) 0.5346(3) 0.58416(10) 0.0117(6) Uani 1 1 d . .
C5 C 0.6727(3) 0.6262(3) 0.71420(12) 0.0123(7) Uani 1 1 d . .
C6 C 0.6730(4) 0.6223(4) 0.78915(13) 0.0182(9) Uani 1 1 d . .
H6 H 0.705133 0.645107 0.814409 0.022 Uiso 1 1 calc R U
C7 C 0.5807(3) 0.5553(4) 0.78947(13) 0.0177(8) Uani 1 1 d . .
H7 H 0.551121 0.529907 0.814878 0.021 Uiso 1 1 calc R U
C8 C 0.5289(3) 0.5234(4) 0.75234(12) 0.0144(8) Uani 1 1 d . .
C9 C 0.5737(3) 0.5590(3) 0.71495(12) 0.0126(7) Uani 1 1 d . .
C10 C 0.4325(3) 0.4564(4) 0.75049(13) 0.0168(8) Uani 1 1 d . .
H10 H 0.398904 0.429119 0.774919 0.020 Uiso 1 1 calc R U
C11 C 0.3881(3) 0.4313(3) 0.71284(13) 0.0161(8) Uani 1 1 d . .
H11 H 0.322971 0.386793 0.711453 0.019 Uiso 1 1 calc R U
C12 C 0.4373(3) 0.4705(3) 0.67616(12) 0.0128(7) Uani 1 1 d . .
C13 C 0.8532(3) 0.7486(4) 0.63426(13) 0.0153(8) Uani 1 1 d . .
H13A H 0.800116 0.733063 0.612630 0.023 Uiso 1 1 calc R U
H13B H 0.918055 0.700693 0.629419 0.023 Uiso 1 1 calc R U
H13C H 0.872685 0.832825 0.634052 0.023 Uiso 1 1 calc R U
C14 C 0.3886(3) 0.4394(4) 0.63587(13) 0.0168(8) Uani 1 1 d . .
H14A H 0.383336 0.353002 0.633431 0.025 Uiso 1 1 calc R U
H14B H 0.434122 0.470363 0.613738 0.025 Uiso 1 1 calc R U
H14C H 0.316203 0.474226 0.633894 0.025 Uiso 1 1 calc R U
C15 C 0.4374(3) 0.7203(4) 0.58583(13) 0.0151(8) Uani 1 1 d . .
C16 C 0.3851(3) 0.7566(4) 0.54931(14) 0.0197(8) Uani 1 1 d . .
H16 H 0.319891 0.800766 0.550919 0.024 Uiso 1 1 calc R U
C17 C 0.4271(4) 0.7289(4) 0.51186(14) 0.0199(9) Uani 1 1 d . .
H17 H 0.391372 0.753751 0.487537 0.024 Uiso 1 1 calc R U
C18 C 0.5239(3) 0.6631(4) 0.50947(13) 0.0147(8) Uani 1 1 d . .
C19 C 0.5706(3) 0.6281(3) 0.54700(12) 0.0126(7) Uani 1 1 d . .
C20 C 0.5738(4) 0.6281(4) 0.47205(13) 0.0169(8) Uani 1 1 d . .
H20 H 0.543121 0.652607 0.446736 0.020 Uiso 1 1 calc R U
C21 C 0.6640(4) 0.5607(4) 0.47186(13) 0.0171(8) Uani 1 1 d . .
H21 H 0.693679 0.535533 0.446446 0.021 Uiso 1 1 calc R U
C22 C 0.7155(3) 0.5266(4) 0.50934(12) 0.0131(7) Uani 1 1 d . .
C23 C 0.6690(3) 0.5615(3) 0.54675(12) 0.0106(7) Uani 1 1 d . .
C24 C 0.8135(3) 0.4619(4) 0.51083(13) 0.0163(8) Uani 1 1 d . .
H24 H 0.848037 0.436597 0.486337 0.020 Uiso 1 1 calc R U
C25 C 0.8571(3) 0.4368(4) 0.54819(13) 0.0175(8) Uani 1 1 d . .
H25 H 0.923222 0.394231 0.549575 0.021 Uiso 1 1 calc R U
C26 C 0.8062(3) 0.4726(4) 0.58488(12) 0.0138(7) Uani 1 1 d . .
C27 C 0.3909(3) 0.7566(4) 0.62619(13) 0.0181(8) Uani 1 1 d . .
H27A H 0.319533 0.720262 0.629638 0.027 Uiso 1 1 calc R U
H27B H 0.383932 0.843041 0.627087 0.027 Uiso 1 1 calc R U
H27C H 0.438835 0.730235 0.648317 0.027 Uiso 1 1 calc R U
C28 C 0.8564(3) 0.4426(4) 0.62496(13) 0.0162(8) Uani 1 1 d . .
H28A H 0.865395 0.356534 0.627030 0.024 Uiso 1 1 calc R U
H28B H 0.809748 0.470444 0.647253 0.024 Uiso 1 1 calc R U
H28C H 0.927241 0.481099 0.627033 0.024 Uiso 1 1 calc R U

loop_
_atom_site_aniso_label
_atom_site_aniso_U_11
_atom_site_aniso_U_22
_atom_site_aniso_U_33
_atom_site_aniso_U_23
_atom_site_aniso_U_13
_atom_site_aniso_U_12
Br1 0.01683(18) 0.01830(19) 0.01677(19) 0.00034(16) -0.00241(16) 0.00054(17)
N1 0.0118(15) 0.0095(14) 0.0152(16) -0.0015(12) -0.0008(12) 0.0004(12)
C1 0.0123(17) 0.0096(17) 0.022(2) 0.0002(15) -0.0017(15) 0.0027(14)
Ni1 0.0092(2) 0.0131(2) 0.0118(2) 0.00032(19) 0.00013(18) 0.0003(2)
N3 0.0098(14) 0.0108(15) 0.0156(16) 0.0009(12) -0.0016(12) -0.0004(12)
C3 0.017(2) 0.016(2) 0.020(2) -0.0026(16) -0.0059(15) 0.0004(16)
C2 0.0109(18) 0.0166(19) 0.028(2) -0.0032(16) -0.0038(16) -0.0006(14)
N2 0.0097(13) 0.0111(15) 0.0163(17) -0.0005(13) -0.0003(12) 0.0007(12)
C4 0.0143(18) 0.0118(19) 0.018(2) -0.0022(14) -0.0026(14) 0.0030(16)
N4 0.0096(14) 0.0110(15) 0.0144(16) -0.0011(12) 0.0003(12) -0.0009(12)
C5 0.0117(17) 0.0123(18) 0.0130(19) -0.0021(14) 0.0015(14) 0.0029(13)
C6 0.024(2) 0.020(2) 0.0105(19) -0.0004(15) -0.0031(16) 0.0045(16)
C7 0.019(2) 0.0174(19) 0.017(2) 0.0021(16) 0.0011(16) 0.0030(16)
C8 0.0172(19) 0.0136(19) 0.0124(18) -0.0005(14) 0.0026(14) 0.0033(16)
C9 0.0130(17) 0.0085(16) 0.016(2) -0.0012(14) -0.0001(15) 0.0013(14)
C10 0.0163(19) 0.015(2) 0.019(2) 0.0015(15) 0.0067(15) 0.0022(16)
C11 0.0144(18) 0.0120(17) 0.022(2) 0.0004(14) 0.0034(16) -0.0006(15)
C12 0.0094(16) 0.0105(17) 0.0184(19) 0.0008(15) -0.0005(14) 0.0006(13)
C13 0.0109(17) 0.0149(18) 0.020(2) 0.0018(15) 0.0045(15) 0.0009(14)
C14 0.0162(19) 0.0155(17) 0.019(2) -0.0006(15) -0.0028(16) -0.0058(15)
C15 0.0131(17) 0.0133(18) 0.019(2) 0.0021(15) -0.0019(15) -0.0006(14)
C16 0.0138(18) 0.0161(19) 0.029(2) 0.0027(16) -0.0014(18) 0.0015(16)
C17 0.021(2) 0.018(2) 0.021(2) 0.0015(17) -0.0054(17) -0.0007(16)
C18 0.0138(18) 0.0137(18) 0.016(2) 0.0034(15) -0.0030(15) -0.0034(14)
C19 0.0129(17) 0.0098(17) 0.0149(19) 0.0001(14) 0.0012(14) -0.0031(13)
C20 0.023(2) 0.0168(19) 0.0113(18) 0.0011(15) -0.0027(16) -0.0070(16)
C21 0.021(2) 0.019(2) 0.0122(19) 0.0007(15) -0.0008(16) -0.0058(16)
C22 0.0137(17) 0.0129(18) 0.0128(18) 0.0007(14) 0.0002(14) -0.0017(14)
C23 0.0092(16) 0.0104(16) 0.0123(18) 0.0016(13) 0.0002(14) 0.0012(13)
C24 0.0155(18) 0.018(2) 0.0149(19) -0.0015(16) 0.0030(15) -0.0007(15)
C25 0.0150(19) 0.0163(18) 0.021(2) -0.0002(15) 0.0004(15) 0.0016(15)
C26 0.0140(18) 0.0121(18) 0.0153(19) 0.0004(14) 0.0013(14) -0.0009(14)
C27 0.0145(19) 0.0160(19) 0.024(2) 0.0015(16) 0.0038(16) -0.0013(15)
C28 0.018(2) 0.0127(17) 0.018(2) -0.0002(15) -0.0013(15) 0.0028(15)

loop_
_atom_type_symbol
_atom_type_description
_atom_type_scat_dispersion_real
_atom_type_scat_dispersion_imag
_atom_type_scat_source
C C 0.0033 0.0016 'International Tables Vol C Tables 4.2.6.8 and 6.1.1.4'
H H 0.0000 0.0000 'International Tables Vol C Tables 4.2.6.8 and 6.1.1.4'
N N 0.0061 0.0033 'International Tables Vol C Tables 4.2.6.8 and 6.1.1.4'
Br Br -0.2901 2.4595 'International Tables Vol C Tables 4.2.6.8 and 6.1.1.4'
Ni Ni 0.3393 1.1124 'International Tables Vol C Tables 4.2.6.8 and 6.1.1.4'

loop_
_geom_angle_atom_site_label_1
_geom_angle_atom_site_label_2
_geom_angle_atom_site_label_3
_geom_angle
C12 N1 C9 117.8(3)
C12 N1 Ni1 129.7(3)
C9 N1 Ni1 112.3(3)
N2 C1 C2 120.7(4)
N2 C1 C13 119.4(4)
C2 C1 C13 119.9(4)
N2 Ni1 N1 83.04(13)
N2 Ni1 N3 140.51(13)
N1 Ni1 N3 111.13(13)
N2 Ni1 N4 109.96(13)
N1 Ni1 N4 140.66(13)
N3 Ni1 N4 82.77(13)
C15 N3 C19 118.4(3)
C15 N3 Ni1 129.7(3)
C19 N3 Ni1 111.9(3)
C2 C3 C4 119.1(4)
C2 C3 H3 120.4
C4 C3 H3 120.4
C3 C2 C1 121.2(4)
C3 C2 H2 119.4
C1 C2 H2 119.4
C1 N2 C5 118.1(4)
C1 N2 Ni1 129.8(3)
C5 N2 Ni1 112.1(3)
C3 C4 C5 117.0(4)
C3 C4 C6 123.8(4)
C5 C4 C6 119.2(4)
C26 N4 C23 118.2(3)
C26 N4 Ni1 130.2(3)
C23 N4 Ni1 111.5(2)
N2 C5 C4 123.8(4)
N2 C5 C9 117.0(4)
C4 C5 C9 119.2(4)
C7 C6 C4 121.1(4)
C7 C6 H6 119.4
C4 C6 H6 119.4
C6 C7 C8 120.7(4)
C6 C7 H7 119.6
C8 C7 H7 119.6
C9 C8 C10 116.8(4)
C9 C8 C7 119.5(4)
C10 C8 C7 123.6(4)
N1 C9 C8 124.3(4)
N1 C9 C5 115.5(4)
C8 C9 C5 120.2(4)
C11 C10 C8 119.1(4)
C11 C10 H10 120.5
C8 C10 H10 120.5
C10 C11 C12 121.3(4)
C10 C11 H11 119.4
C12 C11 H11 119.4
N1 C12 C11 120.7(4)
N1 C12 C14 119.3(4)
C11 C12 C14 119.9(4)
C1 C13 H13A 109.5
C1 C13 H13B 109.5
H13A C13 H13B 109.5
C1 C13 H13C 109.5
H13A C13 H13C 109.5
H13B C13 H13C 109.5
C12 C14 H14A 109.5
C12 C14 H14B 109.5
H14A C14 H14B 109.5
C12 C14 H14C 109.5
H14A C14 H14C 109.5
H14B C14 H14C 109.5
N3 C15 C16 120.9(4)
N3 C15 C27 119.9(4)
C16 C15 C27 119.1(4)
C17 C16 C15 120.9(4)
C17 C16 H16 119.5
C15 C16 H16 119.5
C16 C17 C18 119.5(4)
C16 C17 H17 120.2
C18 C17 H17 120.2
C19 C18 C17 116.6(4)
C19 C18 C20 119.2(4)
C17 C18 C20 124.2(4)
N3 C19 C18 123.6(4)
N3 C19 C23 116.9(4)
C18 C19 C23 119.4(4)
C21 C20 C18 121.3(4)
C21 C20 H20 119.4
C18 C20 H20 119.4
C20 C21 C22 121.0(4)
C20 C21 H21 119.5
C22 C21 H21 119.5
C23 C22 C24 117.7(4)
C23 C22 C21 118.9(4)
C24 C22 C21 123.3(4)
N4 C23 C22 123.1(3)
N4 C23 C19 116.9(3)
C22 C23 C19 120.0(4)
C25 C24 C22 118.5(4)
C25 C24 H24 120.8
C22 C24 H24 120.8
C24 C25 C26 121.5(4)
C24 C25 H25 119.2
C26 C25 H25 119.2
N4 C26 C25 121.0(4)
N4 C26 C28 119.4(4)
C25 C26 C28 119.6(4)
C15 C27 H27A 109.5
C15 C27 H27B 109.5
H27A C27 H27B 109.5
C15 C27 H27C 109.5
H27A C27 H27C 109.5
H27B C27 H27C 109.5
C26 C28 H28A 109.5
C26 C28 H28B 109.5
H28A C28 H28B 109.5
C26 C28 H28C 109.5
H28A C28 H28C 109.5
H28B C28 H28C 109.5

loop_
_geom_bond_atom_site_label_1
_geom_bond_atom_site_label_2
_geom_bond_distance
N1 C12 1.346(5)
N1 C9 1.378(5)
N1 Ni1 2.006(3)
C1 N2 1.339(5)
C1 C2 1.414(6)
C1 C13 1.496(6)
Ni1 N2 2.000(3)
Ni1 N3 2.017(3)
Ni1 N4 2.024(3)
N3 C15 1.337(5)
N3 C19 1.370(5)
C3 C2 1.368(6)
C3 C4 1.400(6)
C3 H3 0.9500
C2 H2 0.9500
N2 C5 1.369(5)
C4 C5 1.408(6)
C4 C6 1.427(6)
N4 C26 1.343(5)
N4 C23 1.373(5)
C5 C9 1.440(5)
C6 C7 1.369(6)
C6 H6 0.9500
C7 C8 1.417(6)
C7 H7 0.9500
C8 C9 1.399(6)
C8 C10 1.413(6)
C10 C11 1.375(6)
C10 H10 0.9500
C11 C12 1.413(6)
C11 H11 0.9500
C12 C14 1.488(6)
C13 H13A 0.9800
C13 H13B 0.9800
C13 H13C 0.9800
C14 H14A 0.9800
C14 H14B 0.9800
C14 H14C 0.9800
C15 C16 1.416(6)
C15 C27 1.493(6)
C16 C17 1.363(6)
C16 H16 0.9500
C17 C18 1.411(6)
C17 H17 0.9500
C18 C19 1.410(5)
C18 C20 1.424(6)
C19 C23 1.430(5)
C20 C21 1.349(6)
C20 H20 0.9500
C21 C22 1.432(6)
C21 H21 0.9500
C22 C23 1.405(5)
C22 C24 1.415(6)
C24 C25 1.362(6)
C24 H24 0.9500
C25 C26 1.411(6)
C25 H25 0.9500
C26 C28 1.486(6)
C27 H27A 0.9800
C27 H27B 0.9800
C27 H27C 0.9800
C28 H28A 0.9800
C28 H28B 0.9800
C28 H28C 0.9800

loop_
_geom_torsion_atom_site_label_1
_geom_torsion_atom_site_label_2
_geom_torsion_atom_site_label_3
_geom_torsion_atom_site_label_4
_geom_torsion
C4 C3 C2 C1 -0.8(6)
N2 C1 C2 C3 0.5(6)
C13 C1 C2 C3 -178.9(4)
C2 C1 N2 C5 0.8(5)
C13 C1 N2 C5 -179.8(3)
C2 C1 N2 Ni1 177.7(3)
C13 C1 N2 Ni1 -3.0(5)
C2 C3 C4 C5 -0.1(6)
C2 C3 C4 C6 179.5(4)
C1 N2 C5 C4 -1.8(6)
Ni1 N2 C5 C4 -179.2(3)
C1 N2 C5 C9 179.2(3)
Ni1 N2 C5 C9 1.8(4)
C3 C4 C5 N2 1.5(6)
C6 C4 C5 N2 -178.1(4)
C3 C4 C5 C9 -179.6(4)
C6 C4 C5 C9 0.8(6)
C3 C4 C6 C7 -178.3(4)
C5 C4 C6 C7 1.2(6)
C4 C6 C7 C8 -2.2(6)
C6 C7 C8 C9 1.2(6)
C6 C7 C8 C10 -178.8(4)
C12 N1 C9 C8 -1.0(6)
Ni1 N1 C9 C8 -177.6(3)
C12 N1 C9 C5 179.1(3)
Ni1 N1 C9 C5 2.6(4)
C10 C8 C9 N1 1.0(6)
C7 C8 C9 N1 -179.0(4)
C10 C8 C9 C5 -179.1(4)
C7 C8 C9 C5 0.8(6)
N2 C5 C9 N1 -3.0(5)
C4 C5 C9 N1 178.0(4)
N2 C5 C9 C8 177.2(4)
C4 C5 C9 C8 -1.8(6)
C9 C8 C10 C11 -0.7(6)
C7 C8 C10 C11 179.3(4)
C8 C10 C11 C12 0.5(6)
C9 N1 C12 C11 0.7(5)
Ni1 N1 C12 C11 176.6(3)
C9 N1 C12 C14 -178.3(3)
Ni1 N1 C12 C14 -2.4(5)
C10 C11 C12 N1 -0.4(6)
C10 C11 C12 C14 178.5(4)
C19 N3 C15 C16 1.3(6)
Ni1 N3 C15 C16 178.9(3)
C19 N3 C15 C27 -177.6(4)
Ni1 N3 C15 C27 0.0(6)
N3 C15 C16 C17 -1.3(6)
C27 C15 C16 C17 177.6(4)
C15 C16 C17 C18 0.1(6)
C16 C17 C18 C19 1.0(6)
C16 C17 C18 C20 179.1(4)
C15 N3 C19 C18 -0.1(6)
Ni1 N3 C19 C18 -178.2(3)
C15 N3 C19 C23 178.7(3)
Ni1 N3 C19 C23 0.6(4)
C17 C18 C19 N3 -1.0(6)
C20 C18 C19 N3 -179.2(4)
C17 C18 C19 C23 -179.8(4)
C20 C18 C19 C23 2.0(6)
C19 C18 C20 C21 1.0(6)
C17 C18 C20 C21 -177.1(4)
C18 C20 C21 C22 -2.9(6)
C20 C21 C22 C23 1.9(6)
C20 C21 C22 C24 -176.3(4)
C26 N4 C23 C22 0.4(6)
Ni1 N4 C23 C22 -177.9(3)
C26 N4 C23 C19 -179.7(3)
Ni1 N4 C23 C19 2.0(4)
C24 C22 C23 N4 -0.7(6)
C21 C22 C23 N4 -178.9(4)
C24 C22 C23 C19 179.4(4)
C21 C22 C23 C19 1.1(6)
N3 C19 C23 N4 -1.8(5)
C18 C19 C23 N4 177.0(3)
N3 C19 C23 C22 178.1(4)
C18 C19 C23 C22 -3.0(6)
C23 C22 C24 C25 0.1(6)
C21 C22 C24 C25 178.3(4)
C22 C24 C25 C26 0.7(6)
C23 N4 C26 C25 0.5(6)
Ni1 N4 C26 C25 178.4(3)
C23 N4 C26 C28 179.8(3)
Ni1 N4 C26 C28 -2.3(6)
C24 C25 C26 N4 -1.1(6)
C24 C25 C26 C28 179.7(4)
